data_2227842
loop_
_publ_author_name
'Shi, Yao-Cheng'
'Zhu, Bei-Bei'
'Zhang, Su-Hua'

_publ_section_title
;
 (<i>Z</i>)-1-Phenyl-3-(3-pyridylmethylamino)but-2-en-1-one
;
_journal_coeditor_code NG5038
_journal_issue 11
_journal_name_full 'Acta Crystallographica Section E'
_journal_page_first o2854
_journal_paper_doi 10.1107/S1600536810041127
_journal_volume 66
_journal_year 2010
_chemical_formula_iupac 'C16 H16 N2 O'
_chemical_formula_moiety 'C16 H16 N2 O'
_chemical_formula_sum 'C16 H16 N2 O'
_chemical_formula_weight 252.31
_chemical_name_systematic
;
(<i>Z</i>)-1-Phenyl-3-(3-pyridylmethylamino)but-2-en-1-one
;
_space_group_IT_number 14
_symmetry_cell_setting monoclinic
_symmetry_space_group_name_Hall '-P 2ybc'
_symmetry_space_group_name_H-M 'P 1 21/c 1'
_atom_sites_solution_hydrogens geom
_atom_sites_solution_primary direct
_atom_sites_solution_secondary difmap
_audit_creation_method SHELXL-97
_cell_angle_alpha 90.00
_cell_angle_beta 99.111(17)
_cell_angle_gamma 90.00
_cell_formula_units_Z 4
_cell_length_a 10.256(2)
_cell_length_b 10.5851(13)
_cell_length_c 12.7122(14)
_cell_measurement_reflns_used 25
_cell_measurement_temperature 295
_cell_measurement_theta_max 15
_cell_measurement_theta_min 9
_cell_volume 1362.6(4)
_computing_cell_refinement 'CAD-4 Software (Enraf--Nonius,1989)'
_computing_data_collection 'CAD-4 Software (Enraf--Nonius,1989)'
_computing_data_reduction 'XCAD4 (Harms & Wocadlo,1995)'
_computing_molecular_graphics 'PLATON (Spek, 2009)'
_computing_publication_material 'WinGx (Farrugia, 1999)'
_computing_structure_refinement 'SHELXL97 (Sheldrick, 2008)'
_computing_structure_solution 'SHELXS97 (Sheldrick, 2008)'
_diffrn_ambient_temperature 295
_diffrn_measured_fraction_theta_full 1.000
_diffrn_measured_fraction_theta_max 1.000
_diffrn_measurement_device_type 'Enraf-Nonius CAD4'
_diffrn_measurement_method \w/2\q
_diffrn_radiation_monochromator graphite
_diffrn_radiation_source 'fine-focus sealed tube'
_diffrn_radiation_type MoK\a
_diffrn_radiation_wavelength 0.71073
_diffrn_reflns_av_R_equivalents 0.0287
_diffrn_reflns_av_sigmaI/netI 0.0375
_diffrn_reflns_limit_h_max 12
_diffrn_reflns_limit_h_min 0
_diffrn_reflns_limit_k_max 13
_diffrn_reflns_limit_k_min 0
_diffrn_reflns_limit_l_max 15
_diffrn_reflns_limit_l_min -15
_diffrn_reflns_number 2821
_diffrn_reflns_theta_full 25.97
_diffrn_reflns_theta_max 25.97
_diffrn_reflns_theta_min 2.01
_diffrn_standards_decay_% 0
_diffrn_standards_interval_count 200
_diffrn_standards_interval_time 120
_diffrn_standards_number 3
_exptl_absorpt_coefficient_mu 0.078
_exptl_absorpt_correction_T_max 0.987
_exptl_absorpt_correction_T_min 0.965
_exptl_absorpt_correction_type psi-scan
_exptl_absorpt_process_details '(North <i>et al.</i>, 1968)'
_exptl_crystal_colour Colorless
_exptl_crystal_density_diffrn 1.230
_exptl_crystal_density_method 'not measured'
_exptl_crystal_description Block
_exptl_crystal_F_000 536
_exptl_crystal_size_max 0.21
_exptl_crystal_size_mid 0.14
_exptl_crystal_size_min 0.11
_refine_diff_density_max 0.186
_refine_diff_density_min -0.145
_refine_ls_extinction_coef 0.109(7)
_refine_ls_extinction_expression Fc^*^=kFc[1+0.001xFc^2^\l^3^/sin(2\q)]^-1/4^
_refine_ls_extinction_method SHELXL
_refine_ls_goodness_of_fit_ref 1.036
_refine_ls_hydrogen_treatment constr
_refine_ls_matrix_type full
_refine_ls_number_parameters 174
_refine_ls_number_reflns 2668
_refine_ls_number_restraints 0
_refine_ls_restrained_S_all 1.036
_refine_ls_R_factor_all 0.0793
_refine_ls_R_factor_gt 0.0503
_refine_ls_shift/su_max 0.000
_refine_ls_shift/su_mean 0.000
_refine_ls_structure_factor_coef Fsqd
_refine_ls_weighting_details 'calc w=1/[\s^2^(Fo^2^)+(0.0680P)^2^+0.2036P] where P=(Fo^2^+2Fc^2^)/3'
_refine_ls_weighting_scheme calc
_refine_ls_wR_factor_gt 0.1217
_refine_ls_wR_factor_ref 0.1399
_reflns_number_gt 1833
_reflns_number_total 2668
_reflns_threshold_expression >2\s(I)
_cod_data_source_file ng5038.cif
_cod_data_source_block I
_cod_original_sg_symbol_H-M 'P 21/c'
_cod_database_code 2227842
_cod_database_fobs_code 2227842

loop_
_symmetry_equiv_pos_as_xyz
'x, y, z'
'-x, y+1/2, -z+1/2'
'-x, -y, -z'
'x, -y-1/2, z-1/2'

loop_
_atom_site_type_symbol
_atom_site_label
_atom_site_fract_x
_atom_site_fract_y
_atom_site_fract_z
_atom_site_U_iso_or_equiv
_atom_site_adp_type
_atom_site_calc_flag
_atom_site_refinement_flags
_atom_site_occupancy
_atom_site_disorder_assembly
_atom_site_disorder_group
O O1 0.73670(14) 0.56511(13) 0.69319(11) 0.0534(4) Uani d . 1 . .
N N1 0.59836(16) 0.37872(14) 0.58418(13) 0.0458(4) Uani d . 1 . .
H H1N 0.6149 0.4207 0.6427 0.055 Uiso calc R 1 . .
N N2 0.5078(2) -0.05640(17) 0.67650(16) 0.0637(5) Uani d . 1 . .
C C3 1.0847(2) 0.8702(2) 0.6330(2) 0.0707(7) Uani d . 1 . .
H H3 1.1485 0.9334 0.6384 0.085 Uiso calc R 1 . .
C C2 1.0519(2) 0.8161(2) 0.7229(2) 0.0695(7) Uani d . 1 . .
H H2 1.0933 0.8426 0.7897 0.083 Uiso calc R 1 . .
C C1 0.9572(2) 0.7219(2) 0.71505(18) 0.0578(6) Uani d . 1 . .
H H1 0.9345 0.6868 0.7767 0.069 Uiso calc R 1 . .
C C6 0.89565(18) 0.67926(17) 0.61661(15) 0.0438(5) Uani d . 1 . .
C C5 0.9296(2) 0.7356(2) 0.52626(18) 0.0589(6) Uani d . 1 . .
H H5 0.8889 0.7090 0.4593 0.071 Uiso calc R 1 . .
C C4 1.0232(3) 0.8308(2) 0.5344(2) 0.0722(7) Uani d . 1 . .
H H4 1.0445 0.8682 0.4732 0.087 Uiso calc R 1 . .
C C7 0.79188(18) 0.57881(16) 0.61283(15) 0.0418(5) Uani d . 1 . .
C C8 0.7605(2) 0.50372(17) 0.52032(15) 0.0460(5) Uani d . 1 . .
H H8 0.8073 0.5183 0.4646 0.055 Uiso calc R 1 . .
C C9 0.6656(2) 0.41061(16) 0.50683(15) 0.0438(5) Uani d . 1 . .
C C10 0.6336(2) 0.3439(2) 0.40183(17) 0.0612(6) Uani d . 1 . .
H H10A 0.6344 0.2543 0.4134 0.092 Uiso calc R 1 . .
H H10B 0.6982 0.3654 0.3578 0.092 Uiso calc R 1 . .
H H10C 0.5476 0.3693 0.3670 0.092 Uiso calc R 1 . .
C C11 0.49955(19) 0.27955(18) 0.57884(17) 0.0493(5) Uani d . 1 . .
H H11A 0.4534 0.2741 0.5062 0.059 Uiso calc R 1 . .
H H11B 0.4354 0.3033 0.6238 0.059 Uiso calc R 1 . .
C C12 0.55373(18) 0.14986(16) 0.61276(14) 0.0400(5) Uani d . 1 . .
C C13 0.6826(2) 0.11570(19) 0.61395(18) 0.0547(6) Uani d . 1 . .
H H13 0.7427 0.1733 0.5941 0.066 Uiso calc R 1 . .
C C14 0.7228(2) -0.0054(2) 0.64491(18) 0.0612(6) Uani d . 1 . .
H H14 0.8097 -0.0308 0.6454 0.073 Uiso calc R 1 . .
C C15 0.6321(3) -0.0869(2) 0.67473(18) 0.0606(6) Uani d . 1 . .
H H15 0.6595 -0.1683 0.6949 0.073 Uiso calc R 1 . .
C C16 0.4712(2) 0.06032(19) 0.64491(16) 0.0509(5) Uani d . 1 . .
H H16 0.3834 0.0827 0.6446 0.061 Uiso calc R 1 . .

loop_
_atom_site_aniso_label
_atom_site_aniso_U_11
_atom_site_aniso_U_22
_atom_site_aniso_U_33
_atom_site_aniso_U_12
_atom_site_aniso_U_13
_atom_site_aniso_U_23
O1 0.0686(9) 0.0467(8) 0.0480(8) -0.0072(7) 0.0187(7) -0.0037(6)
N1 0.0604(10) 0.0310(8) 0.0459(9) -0.0031(7) 0.0075(8) -0.0012(7)
N2 0.0774(14) 0.0387(10) 0.0768(13) -0.0103(9) 0.0176(10) 0.0049(9)
C3 0.0578(14) 0.0544(14) 0.101(2) -0.0145(11) 0.0143(14) -0.0093(14)
C2 0.0729(15) 0.0539(14) 0.0740(16) -0.0084(12) -0.0124(13) -0.0042(12)
C1 0.0692(14) 0.0463(12) 0.0538(13) -0.0040(11) -0.0025(10) 0.0033(10)
C6 0.0460(10) 0.0349(10) 0.0509(11) 0.0046(8) 0.0088(9) -0.0007(8)
C5 0.0703(14) 0.0540(13) 0.0559(13) -0.0150(11) 0.0210(11) -0.0062(10)
C4 0.0820(17) 0.0626(15) 0.0790(18) -0.0224(13) 0.0337(14) -0.0054(13)
C7 0.0484(11) 0.0315(9) 0.0455(11) 0.0049(8) 0.0071(9) 0.0045(8)
C8 0.0620(12) 0.0343(10) 0.0430(11) -0.0017(9) 0.0122(9) 0.0022(8)
C9 0.0602(12) 0.0295(9) 0.0403(10) 0.0054(9) 0.0040(9) 0.0033(8)
C10 0.0906(17) 0.0444(12) 0.0473(12) -0.0074(11) 0.0069(11) -0.0037(10)
C11 0.0511(11) 0.0376(11) 0.0591(12) 0.0007(9) 0.0086(9) 0.0001(9)
C12 0.0502(11) 0.0335(10) 0.0369(10) -0.0014(8) 0.0085(8) -0.0030(8)
C13 0.0559(12) 0.0439(11) 0.0668(14) 0.0015(10) 0.0176(10) 0.0118(10)
C14 0.0670(14) 0.0470(12) 0.0729(15) 0.0150(11) 0.0214(12) 0.0100(11)
C15 0.0880(17) 0.0346(11) 0.0609(14) 0.0062(11) 0.0174(12) 0.0038(10)
C16 0.0562(12) 0.0416(11) 0.0560(12) -0.0049(10) 0.0121(10) 0.0006(9)

loop_
_atom_type_symbol
_atom_type_description
_atom_type_scat_dispersion_real
_atom_type_scat_dispersion_imag
_atom_type_scat_source
C C 0.0033 0.0016 'International Tables Vol C Tables 4.2.6.8 and 6.1.1.4'
H H 0.0000 0.0000 'International Tables Vol C Tables 4.2.6.8 and 6.1.1.4'
N N 0.0061 0.0033 'International Tables Vol C Tables 4.2.6.8 and 6.1.1.4'
O O 0.0106 0.0060 'International Tables Vol C Tables 4.2.6.8 and 6.1.1.4'

loop_
_geom_angle_atom_site_label_1
_geom_angle_atom_site_label_2
_geom_angle_atom_site_label_3
_geom_angle_site_symmetry_1
_geom_angle_site_symmetry_3
_geom_angle
_geom_angle_publ_flag
C9 N1 H1N . . 117.0 ?
C11 N1 H1N . . 117.0 ?
C15 N2 C16 . . 116.63(18) ?
C2 C3 C4 . . 119.8(2) ?
C2 C3 H3 . . 120.1 ?
C4 C3 H3 . . 120.1 ?
C3 C2 C1 . . 120.3(2) ?
C3 C2 H2 . . 119.9 ?
C1 C2 H2 . . 119.9 ?
C2 C1 C6 . . 120.9(2) ?
C2 C1 H1 . . 119.5 ?
C6 C1 H1 . . 119.5 ?
C1 C6 C5 . . 118.07(19) ?
C1 C6 C7 . . 118.65(18) ?
C5 C6 C7 . . 123.23(18) ?
C4 C5 C6 . . 120.8(2) ?
C4 C5 H5 . . 119.6 ?
C6 C5 H5 . . 119.6 ?
C3 C4 C5 . . 120.1(2) ?
C3 C4 H4 . . 119.9 ?
C5 C4 H4 . . 119.9 ?
O1 C7 C6 . . 117.78(17) ?
O1 C7 C8 . . 122.73(18) ?
C6 C7 C8 . . 119.49(17) ?
C7 C8 C9 . . 124.71(18) ?
C9 C8 H8 . . 117.6 ?
C7 C8 H8 . . 117.6 ?
N1 C9 C8 . . 121.90(17) ?
N1 C9 C10 . . 118.18(18) ?
C8 C9 C10 . . 119.91(18) ?
C9 N1 C11 . . 126.01(17) ?
C9 C10 H10A . . 109.5 ?
C9 C10 H10B . . 109.5 ?
H10A C10 H10B . . 109.5 ?
C9 C10 H10C . . 109.5 ?
H10A C10 H10C . . 109.5 ?
H10B C10 H10C . . 109.5 ?
N1 C11 C12 . . 114.76(16) ?
N1 C11 H11A . . 108.6 ?
C12 C11 H11A . . 108.6 ?
N1 C11 H11B . . 108.6 ?
C12 C11 H11B . . 108.6 ?
H11A C11 H11B . . 107.6 ?
C13 C12 C16 . . 116.98(18) ?
C13 C12 C11 . . 123.50(17) ?
C16 C12 C11 . . 119.53(17) ?
C12 C13 C14 . . 119.4(2) ?
C12 C13 H13 . . 120.3 ?
C14 C13 H13 . . 120.3 ?
C15 C14 C13 . . 118.6(2) ?
C15 C14 H14 . . 120.7 ?
C13 C14 H14 . . 120.7 ?
N2 C15 C14 . . 123.6(2) ?
N2 C15 H15 . . 118.2 ?
C14 C15 H15 . . 118.2 ?
N2 C16 C12 . . 124.7(2) ?
N2 C16 H16 . . 117.6 ?
C12 C16 H16 . . 117.6 ?

loop_
_geom_bond_atom_site_label_1
_geom_bond_atom_site_label_2
_geom_bond_site_symmetry_2
_geom_bond_distance
_geom_bond_publ_flag
O1 C7 . 1.252(2) ?
N1 C9 . 1.331(2) ?
N1 C11 . 1.453(2) ?
N1 H1N . 0.8600 ?
N2 C15 . 1.319(3) ?
N2 C16 . 1.335(3) ?
C3 C2 . 1.368(3) ?
C3 C4 . 1.375(3) ?
C3 H3 . 0.9300 ?
C2 C1 . 1.384(3) ?
C2 H2 . 0.9300 ?
C1 C6 . 1.385(3) ?
C1 H1 . 0.9300 ?
C6 C5 . 1.386(3) ?
C6 C7 . 1.500(3) ?
C5 C4 . 1.385(3) ?
C5 H5 . 0.9300 ?
C4 H4 . 0.9300 ?
C7 C8 . 1.414(3) ?
C8 C9 . 1.377(3) ?
C8 H8 . 0.9300 ?
C9 C10 . 1.500(3) ?
C10 H10A . 0.9600 ?
C10 H10B . 0.9600 ?
C10 H10C . 0.9600 ?
C11 C12 . 1.518(3) ?
C11 H11A . 0.9700 ?
C11 H11B . 0.9700 ?
C12 C13 . 1.368(3) ?
C12 C16 . 1.375(3) ?
C13 C14 . 1.385(3) ?
C13 H13 . 0.9300 ?
C14 C15 . 1.365(3) ?
C14 H14 . 0.9300 ?
C15 H15 . 0.9300 ?
C16 H16 . 0.9300 ?

loop_
_geom_hbond_atom_site_label_D
_geom_hbond_atom_site_label_H
_geom_hbond_atom_site_label_A
_geom_hbond_site_symmetry_A
_geom_hbond_distance_DH
_geom_hbond_distance_HA
_geom_hbond_distance_DA
_geom_hbond_angle_DHA
_geom_hbond_publ_flag
N1 H1N O1 . 0.86 2.01 2.684(2) 134 y
C14 H14 Cg2 1_545 0.93 2.80 3.632(2) 149 y
C16 H16 O1 2_646 0.93 2.57 3.190(3) 124 y

loop_
_cod_related_entry_id
_cod_related_entry_database
_cod_related_entry_code
1 ChemSpider 4595679
